data_7158370
loop_
_publ_author_name
'Islam, Khadimul'
'Narjinari, Himani'
'Bisarya, Akshara'
'Kumar, Akshai'

_publ_section_title
;
 Multi-fold Sonogashira coupling: a new and convenient approach to obtain
 tetraalkynyl anthracenes with tunable photophysical properties.
;
_journal_issue 44
_journal_name_full 'Organic &amp; biomolecular chemistry'
_journal_page_first 9692
_journal_page_last 9704
_journal_paper_doi 10.1039/d1ob01861b
_journal_volume 19
_journal_year 2021
_chemical_formula_moiety 'C50 H34'
_chemical_formula_sum 'C50 H34'
_chemical_formula_weight 634.77
_chemical_name_common TTEA
_chemical_name_systematic 2,6,9,10-tetrakis(p-tolylethynyl)anthracene
_space_group_IT_number 7
_space_group_name_Hall 'P -2yc'
_space_group_name_H-M_alt 'P 1 c 1'
_symmetry_cell_setting monoclinic
_symmetry_space_group_name_H-M 'P 1 c 1'
_atom_sites_solution_hydrogens geom
_atom_sites_solution_primary direct
_atom_sites_solution_secondary difmap
_audit_creation_method SHELXL-97
_audit_update_record
;
2021-03-17 deposited with the CCDC.	2021-10-19 downloaded from the CCDC.
;
_cell_angle_alpha 90.00
_cell_angle_beta 92.393(7)
_cell_angle_gamma 90.00
_cell_formula_units_Z 2
_cell_length_a 14.929(3)
_cell_length_b 11.922(3)
_cell_length_c 10.529(2)
_cell_measurement_reflns_used 45579
_cell_measurement_temperature 296(2)
_cell_measurement_theta_max 25.00
_cell_measurement_theta_min 2.58
_cell_volume 1872.4(7)
_computing_cell_refinement 'Bruker SAINT'
_computing_data_collection 'Bruker APEX2'
_computing_data_reduction 'Bruker SAINT'
_computing_structure_refinement 'SHELXL-97 (Sheldrick, 1997)'
_computing_structure_solution 'SHELXS-97 (Sheldrick, 1990)'
_diffrn_ambient_temperature 296(2)
_diffrn_measured_fraction_theta_full 0.999
_diffrn_measured_fraction_theta_max 0.999
_diffrn_measurement_device_type 'Bruker APEX-II CCD'
_diffrn_measurement_method '\f and \w scans'
_diffrn_radiation_monochromator graphite
_diffrn_radiation_source 'fine-focus sealed tube'
_diffrn_radiation_type MoK\a
_diffrn_radiation_wavelength 0.71073
_diffrn_reflns_av_R_equivalents 0.1745
_diffrn_reflns_av_sigmaI/netI 0.1288
_diffrn_reflns_limit_h_max 17
_diffrn_reflns_limit_h_min -17
_diffrn_reflns_limit_k_max 14
_diffrn_reflns_limit_k_min -14
_diffrn_reflns_limit_l_max 12
_diffrn_reflns_limit_l_min -12
_diffrn_reflns_number 45579
_diffrn_reflns_theta_full 25.00
_diffrn_reflns_theta_max 25.00
_diffrn_reflns_theta_min 2.58
_exptl_absorpt_coefficient_mu 0.064
_exptl_absorpt_process_details SADABS
_exptl_crystal_colour orange
_exptl_crystal_density_diffrn 1.126
_exptl_crystal_density_method 'not measured'
_exptl_crystal_description needle
_exptl_crystal_F_000 668
_exptl_crystal_preparation Luminescent
_exptl_crystal_recrystallization_method 'Re-crystallisation from solvent: Dichloromethane + Methanol'
_exptl_crystal_size_max 0.28
_exptl_crystal_size_mid 0.25
_exptl_crystal_size_min 0.24
_refine_diff_density_max 0.238
_refine_diff_density_min -0.232
_refine_diff_density_rms 0.048
_refine_ls_abs_structure_details 'Flack H D (1983), Acta Cryst. A39, 876-881'
_refine_ls_abs_structure_Flack -5(10)
_refine_ls_extinction_method none
_refine_ls_goodness_of_fit_ref 1.026
_refine_ls_hydrogen_treatment mixed
_refine_ls_matrix_type full
_refine_ls_number_parameters 455
_refine_ls_number_reflns 6588
_refine_ls_number_restraints 2
_refine_ls_restrained_S_all 1.026
_refine_ls_R_factor_all 0.1812
_refine_ls_R_factor_gt 0.0836
_refine_ls_shift/su_max 0.326
_refine_ls_shift/su_mean 0.073
_refine_ls_structure_factor_coef Fsqd
_refine_ls_weighting_details 'calc w=1/[\s^2^(Fo^2^)+(0.1015P)^2^+0.5480P] where P=(Fo^2^+2Fc^2^)/3'
_refine_ls_weighting_scheme calc
_refine_ls_wR_factor_gt 0.1984
_refine_ls_wR_factor_ref 0.2604
_reflns_number_gt 3080
_reflns_number_total 6588
_reflns_threshold_expression >2sigma(I)
_cod_data_source_file d1ob01861b2.cif
_cod_data_source_block anphch3_b
_cod_depositor_comments
;
The following automatic conversions were performed:

data item '_symmetry_cell_setting' value 'Monoclinic' was changed to
'monoclinic' in accordance with the
/home/data/users/saulius/crontab/automatic-downloads/rss-feeds/RSC/lib/dictionaries/cif_core.dic
dictionary named 'cif_core.dic' version 2.4.2 last updated on
2011-04-26.

Automatic conversion script
Id: cif_fix_values 7556 2019-12-06 15:28:31Z antanas 

 Adding full bibliography for 7158365--7158370.cif.
;
_cod_original_cell_volume 1872.3(7)
_cod_original_sg_symbol_H-M 'P c'
_cod_database_code 7158370

loop_
_symmetry_equiv_pos_as_xyz
'x, y, z'
'x, -y, z+1/2'

loop_
_atom_site_label
_atom_site_type_symbol
_atom_site_fract_x
_atom_site_fract_y
_atom_site_fract_z
_atom_site_U_iso_or_equiv
_atom_site_adp_type
_atom_site_occupancy
_atom_site_symmetry_multiplicity
_atom_site_calc_flag
_atom_site_refinement_flags
_atom_site_disorder_assembly
_atom_site_disorder_group
C3 C 0.5825(4) 0.3061(7) 0.4598(6) 0.0415(19) Uani 1 1 d . . .
C17 C 0.6236(5) 0.1752(7) 0.0279(7) 0.054(2) Uani 1 1 d . . .
C7 C 0.6088(4) 0.3958(8) 0.6668(7) 0.057(2) Uani 1 1 d . . .
H003 H 0.5921 0.4091 0.7496 0.068 Uiso 1 1 calc R . .
C9 C 0.4823(4) 0.2669(8) 0.6305(7) 0.048(2) Uani 1 1 d . . .
C11 C 0.3559(5) 0.1345(8) 0.5922(7) 0.051(2) Uani 1 1 d . . .
H005 H 0.3430 0.1386 0.6777 0.061 Uiso 1 1 calc R . .
C8 C 0.5589(4) 0.3255(7) 0.5867(7) 0.0450(19) Uani 1 1 d . . .
C15 C 0.5617(5) 0.2120(8) 0.2521(7) 0.057(2) Uani 1 1 d . . .
C12 C 0.3013(5) 0.0714(8) 0.5149(7) 0.062(2) Uani 1 1 d . . .
C21 C 0.7337(8) 0.2120(12) -0.1279(10) 0.104(4) Uani 1 1 d . . .
H009 H 0.7792 0.2578 -0.1560 0.125 Uiso 1 1 calc R . .
C24 C 0.7920(5) 0.4820(9) 0.4531(8) 0.061(2) Uani 1 1 d . . .
C16 C 0.5894(6) 0.1976(9) 0.1474(8) 0.066(2) Uani 1 1 d . . .
C6 C 0.6850(4) 0.4461(8) 0.6196(7) 0.063(2) Uani 1 1 d . . .
H00C H 0.7205 0.4911 0.6734 0.075 Uiso 1 1 calc R . .
C19 C 0.6236(9) 0.0801(9) -0.1727(10) 0.105(4) Uani 1 1 d . . .
H00D H 0.5946 0.0320 -0.2305 0.126 Uiso 1 1 calc R . .
C20 C 0.7016(6) 0.1316(11) -0.2072(9) 0.077(3) Uani 1 1 d . . .
C13 C 0.3293(5) 0.0525(8) 0.3851(7) 0.061(2) Uani 1 1 d . . .
H00F H 0.2963 0.0049 0.3311 0.074 Uiso 1 1 calc R . .
C1 C 0.4585(5) 0.1785(8) 0.4232(7) 0.053(2) Uani 1 1 d . . .
C26 C 0.9362(5) 0.5589(8) 0.3551(8) 0.066(2) Uani 1 1 d . . .
C4 C 0.6626(5) 0.3589(8) 0.4175(8) 0.057(2) Uani 1 1 d . . .
H00I H 0.6828 0.3439 0.3368 0.069 Uiso 1 1 calc R . .
C44 C 0.0759(5) -0.0680(11) 0.6534(9) 0.089(4) Uani 1 1 d . . .
C34 C 0.4260(6) 0.3046(8) 0.8583(7) 0.056(2) Uani 1 1 d . . .
C2 C 0.5337(5) 0.2315(8) 0.3767(7) 0.053(2) Uani 1 1 d . . .
C5 C 0.7092(4) 0.4314(8) 0.4969(7) 0.056(2) Uani 1 1 d . . .
C47 C -0.0770(7) -0.1459(8) 0.7649(11) 0.095(3) Uani 1 1 d . . .
C25 C 0.8572(6) 0.5173(9) 0.4112(8) 0.073(3) Uani 1 1 d . . .
C40 C 0.3209(6) 0.2643(8) 1.0244(7) 0.074(3) Uani 1 1 d . . .
H00P H 0.3003 0.2032 0.9766 0.089 Uiso 1 1 calc R . .
C43 C 0.1561(5) -0.0210(9) 0.6010(9) 0.074(3) Uani 1 1 d . . .
C18 C 0.5861(6) 0.0970(10) -0.0545(8) 0.091(3) Uani 1 1 d . . .
H00R H 0.5363 0.0557 -0.0319 0.109 Uiso 1 1 calc R . .
C38 C 0.3202(8) 0.3653(10) 1.2196(8) 0.085(3) Uani 1 1 d . . .
C33 C 0.4521(5) 0.2864(8) 0.7575(8) 0.055(2) Uani 1 1 d . . .
C36 C 0.4264(6) 0.4031(9) 1.0652(8) 0.076(3) Uani 1 1 d . . .
H00U H 0.4769 0.4427 1.0424 0.091 Uiso 1 1 calc R . .
C22 C 0.7032(6) 0.2309(11) -0.0060(9) 0.101(4) Uani 1 1 d . . .
H00V H 0.7339 0.2784 0.0508 0.121 Uiso 1 1 calc R . .
C42 C 0.2251(6) 0.0199(9) 0.5596(8) 0.070(3) Uani 1 1 d . . .
C10 C 0.4315(5) 0.1946(8) 0.5509(7) 0.057(2) Uani 1 1 d . . .
C35 C 0.3892(5) 0.3243(8) 0.9827(7) 0.066(3) Uani 1 1 d . . .
C23 C 0.7357(8) 0.1126(12) -0.3379(9) 0.128(5) Uani 1 1 d . . .
H00A H 0.6898 0.0772 -0.3905 0.191 Uiso 1 1 calc R . .
H2 H 0.7876 0.0651 -0.3320 0.191 Uiso 1 1 calc R . .
H00E H 0.7513 0.1833 -0.3745 0.191 Uiso 1 1 calc R . .
C49 C 0.0110(9) -0.1127(16) 0.5871(10) 0.196(9) Uani 1 1 d . . .
H010 H 0.0136 -0.1199 0.4994 0.235 Uiso 1 1 calc R . .
C37 C 0.3903(6) 0.4238(9) 1.1788(8) 0.078(3) Uani 1 1 d . . .
H011 H 0.4149 0.4803 1.2302 0.093 Uiso 1 1 calc R . .
C50 C -0.1637(10) -0.1892(16) 0.8225(17) 0.230(10) Uani 1 1 d . . .
H01A H -0.2114 -0.1892 0.7584 0.345 Uiso 1 1 calc R . .
H01B H -0.1794 -0.1413 0.8914 0.345 Uiso 1 1 calc R . .
H01C H -0.1543 -0.2642 0.8536 0.345 Uiso 1 1 calc R . .
C14 C 0.4007(6) 0.1028(8) 0.3451(7) 0.067(3) Uani 1 1 d . . .
H013 H 0.4161 0.0899 0.2617 0.081 Uiso 1 1 calc R . .
C31 C 0.9988(10) 0.602(2) 0.4134(18) 0.261(13) Uani 1 1 d . . .
H014 H 0.9932 0.6091 0.5007 0.313 Uiso 1 1 calc R . .
C41 C 0.2772(9) 0.3892(10) 1.3453(9) 0.116(5) Uani 1 1 d . . .
H01D H 0.2198 0.3532 1.3461 0.174 Uiso 1 1 calc R . .
H01E H 0.2698 0.4687 1.3550 0.174 Uiso 1 1 calc R . .
H01F H 0.3150 0.3609 1.4140 0.174 Uiso 1 1 calc R . .
C48 C -0.0632(13) -0.1499(19) 0.6504(19) 0.280(14) Uani 1 1 d . . .
H016 H -0.1087 -0.1822 0.5995 0.336 Uiso 1 1 calc R . .
C39 C 0.2796(7) 0.2893(10) 1.1358(9) 0.096(4) Uani 1 1 d . . .
H017 H 0.2255 0.2557 1.1543 0.115 Uiso 1 1 calc R . .
C29 C 1.0915(7) 0.6341(15) 0.2416(13) 0.156(7) Uani 1 1 d . . .
C28 C 1.0218(11) 0.615(3) 0.1815(13) 0.302(17) Uani 1 1 d . . .
H019 H 1.0205 0.6249 0.0939 0.362 Uiso 1 1 calc R . .
C27 C 0.9425(9) 0.578(2) 0.2382(11) 0.292(15) Uani 1 1 d . . .
H01G H 0.8918 0.5664 0.1854 0.350 Uiso 1 1 calc R . .
C32 C 1.1765(6) 0.6797(13) 0.1832(12) 0.142(6) Uani 1 1 d . . .
H4 H 1.2152 0.6184 0.1633 0.212 Uiso 1 1 calc R . .
H01I H 1.2071 0.7288 0.2428 0.212 Uiso 1 1 calc R . .
H01J H 1.1605 0.7204 0.1069 0.212 Uiso 1 1 calc R . .
C46 C -0.0189(11) -0.086(3) 0.8178(13) 0.38(2) Uani 1 1 d . . .
H01K H -0.0264 -0.0702 0.9032 0.451 Uiso 1 1 calc R . .
C45 C 0.0541(12) -0.041(2) 0.7659(14) 0.368(19) Uani 1 1 d . . .
H01L H 0.0892 0.0095 0.8126 0.441 Uiso 1 1 calc R . .
C30 C 1.0803(7) 0.645(2) 0.3644(13) 0.223(10) Uani 1 1 d . . .
H3 H 1.1238 0.6787 0.4174 0.268 Uiso 1 1 calc R . .

loop_
_atom_site_aniso_label
_atom_site_aniso_U_11
_atom_site_aniso_U_22
_atom_site_aniso_U_33
_atom_site_aniso_U_23
_atom_site_aniso_U_13
_atom_site_aniso_U_12
C3 0.036(4) 0.041(5) 0.048(5) 0.009(4) 0.002(3) 0.001(3)
C17 0.053(5) 0.052(6) 0.059(5) -0.016(4) 0.016(4) 0.001(4)
C7 0.027(3) 0.084(7) 0.061(5) 0.005(5) 0.018(3) 0.013(4)
C9 0.037(4) 0.067(6) 0.041(4) 0.001(4) 0.003(3) 0.009(4)
C11 0.045(4) 0.065(6) 0.044(4) 0.010(4) 0.014(3) 0.000(4)
C8 0.037(4) 0.053(6) 0.045(5) 0.005(4) 0.002(3) 0.006(4)
C15 0.063(5) 0.067(6) 0.043(5) 0.006(4) 0.018(4) -0.016(4)
C12 0.054(4) 0.068(7) 0.064(6) -0.011(5) 0.022(4) -0.011(4)
C21 0.096(7) 0.156(11) 0.065(7) -0.023(7) 0.044(6) -0.018(8)
C24 0.041(4) 0.072(7) 0.072(5) 0.007(5) 0.022(4) -0.011(4)
C16 0.052(5) 0.084(7) 0.063(6) -0.002(5) 0.018(4) -0.001(5)
C6 0.038(4) 0.087(8) 0.063(5) 0.003(5) 0.005(4) -0.001(4)
C19 0.159(11) 0.074(8) 0.083(7) -0.041(6) 0.016(7) 0.006(8)
C20 0.079(6) 0.098(8) 0.056(6) 0.009(6) 0.015(5) -0.001(6)
C13 0.059(5) 0.065(7) 0.062(5) -0.013(4) 0.020(4) -0.017(4)
C1 0.046(4) 0.065(6) 0.050(5) 0.000(4) 0.011(3) -0.003(4)
C26 0.054(5) 0.069(6) 0.077(6) 0.013(5) 0.011(4) -0.024(4)
C4 0.044(4) 0.072(6) 0.057(5) 0.001(5) 0.007(3) 0.005(4)
C44 0.049(5) 0.151(11) 0.070(6) -0.002(6) 0.015(5) -0.018(6)
C34 0.062(5) 0.068(6) 0.038(4) -0.004(4) 0.002(4) -0.008(4)
C2 0.054(4) 0.061(6) 0.044(5) 0.006(4) 0.015(4) -0.007(4)
C5 0.037(4) 0.068(7) 0.064(6) 0.016(5) 0.006(4) 0.002(4)
C47 0.084(6) 0.086(7) 0.119(8) -0.016(6) 0.056(6) -0.040(5)
C25 0.079(6) 0.082(8) 0.057(5) 0.009(5) -0.005(5) -0.009(5)
C40 0.104(6) 0.070(6) 0.050(5) -0.021(4) 0.021(4) -0.008(5)
C43 0.042(4) 0.096(8) 0.087(6) -0.016(6) 0.027(4) -0.016(5)
C18 0.074(6) 0.121(9) 0.080(6) -0.049(6) 0.023(5) -0.017(6)
C38 0.133(9) 0.071(7) 0.053(6) -0.010(5) 0.029(6) 0.027(7)
C33 0.037(4) 0.072(7) 0.056(5) -0.011(4) -0.002(3) 0.012(4)
C36 0.098(6) 0.073(7) 0.057(6) 0.012(5) 0.003(5) -0.021(6)
C22 0.081(6) 0.151(10) 0.073(6) -0.005(6) 0.031(5) -0.062(6)
C42 0.067(6) 0.078(7) 0.064(5) -0.006(5) 0.004(4) -0.005(5)
C10 0.051(5) 0.070(6) 0.050(5) -0.001(4) 0.018(4) 0.006(4)
C35 0.078(6) 0.083(7) 0.037(5) 0.018(5) 0.009(4) -0.012(5)
C23 0.125(9) 0.190(14) 0.070(7) -0.035(7) 0.039(6) 0.035(9)
C49 0.174(12) 0.34(2) 0.073(6) -0.058(9) 0.037(7) -0.187(15)
C37 0.087(6) 0.105(8) 0.041(5) -0.004(5) 0.004(4) -0.014(6)
C50 0.188(14) 0.23(2) 0.28(2) -0.014(15) 0.164(14) -0.114(13)
C14 0.084(6) 0.074(7) 0.045(5) -0.014(4) 0.005(4) -0.019(5)
C31 0.134(11) 0.40(3) 0.257(18) -0.161(19) 0.119(12) -0.174(16)
C41 0.196(12) 0.093(9) 0.063(6) 0.013(6) 0.059(7) 0.023(8)
C48 0.272(19) 0.34(3) 0.245(18) -0.164(17) 0.154(16) -0.256(19)
C39 0.121(9) 0.090(8) 0.080(7) 0.004(6) 0.038(6) -0.045(7)
C29 0.062(6) 0.294(19) 0.113(10) 0.078(11) 0.013(7) -0.034(9)
C28 0.145(12) 0.66(5) 0.098(9) 0.086(17) -0.006(9) -0.20(2)
C27 0.136(10) 0.67(4) 0.073(7) 0.053(14) 0.009(7) -0.205(18)
C32 0.058(5) 0.207(15) 0.161(11) 0.056(10) 0.018(6) -0.025(7)
C46 0.208(17) 0.80(6) 0.126(11) -0.16(2) 0.105(11) -0.33(3)
C45 0.252(18) 0.71(4) 0.155(12) -0.21(2) 0.148(13) -0.35(3)
C30 0.082(7) 0.46(3) 0.128(11) -0.014(14) 0.021(7) -0.140(12)

loop_
_atom_type_symbol
_atom_type_description
_atom_type_scat_dispersion_real
_atom_type_scat_dispersion_imag
_atom_type_scat_source
C C 0.0033 0.0016 'International Tables Vol C Tables 4.2.6.8 and 6.1.1.4'
H H 0.0000 0.0000 'International Tables Vol C Tables 4.2.6.8 and 6.1.1.4'

loop_
_geom_angle_atom_site_label_1
_geom_angle_atom_site_label_2
_geom_angle_atom_site_label_3
_geom_angle
_geom_angle_site_symmetry_1
_geom_angle_site_symmetry_3
_geom_angle_publ_flag
C8 C3 C2 122.7(6) . . ?
C8 C3 C4 117.6(7) . . ?
C2 C3 C4 119.6(7) . . ?
C18 C17 C16 122.7(8) . . ?
C18 C17 C22 118.7(7) . . ?
C16 C17 C22 118.4(8) . . ?
C8 C7 C6 117.9(7) . . ?
C8 C7 H003 121.0 . . ?
C6 C7 H003 121.0 . . ?
C10 C9 C8 121.7(7) . . ?
C10 C9 C33 118.0(7) . . ?
C8 C9 C33 120.1(7) . . ?
C12 C11 C10 124.2(7) . . ?
C12 C11 H005 117.9 . . ?
C10 C11 H005 117.9 . . ?
C7 C8 C3 121.7(6) . . ?
C7 C8 C9 121.0(7) . . ?
C3 C8 C9 117.2(7) . . ?
C16 C15 C2 177.0(8) . . ?
C11 C12 C42 121.4(7) . . ?
C11 C12 C13 117.3(7) . . ?
C42 C12 C13 121.1(8) . . ?
C20 C21 C22 124.3(10) . . ?
C20 C21 H009 117.9 . . ?
C22 C21 H009 117.9 . . ?
C25 C24 C5 175.3(10) . . ?
C15 C16 C17 176.8(10) . . ?
C5 C6 C7 122.2(8) . . ?
C5 C6 H00C 118.9 . . ?
C7 C6 H00C 118.9 . . ?
C20 C19 C18 122.9(10) . . ?
C20 C19 H00D 118.5 . . ?
C18 C19 H00D 118.5 . . ?
C21 C20 C19 115.9(9) . . ?
C21 C20 C23 123.3(11) . . ?
C19 C20 C23 119.7(10) . . ?
C14 C13 C12 119.9(8) . . ?
C14 C13 H00F 120.1 . . ?
C12 C13 H00F 120.0 . . ?
C2 C1 C10 122.0(7) . . ?
C2 C1 C14 122.9(7) . . ?
C10 C1 C14 115.1(7) . . ?
C31 C26 C27 109.4(12) . . ?
C31 C26 C25 124.8(11) . . ?
C27 C26 C25 124.2(9) . . ?
C5 C4 C3 119.6(7) . . ?
C5 C4 H00I 120.2 . . ?
C3 C4 H00I 120.2 . . ?
C45 C44 C49 112.8(10) . . ?
C45 C44 C43 120.1(11) . . ?
C49 C44 C43 124.7(9) . . ?
C33 C34 C35 177.2(9) . . ?
C1 C2 C15 121.6(7) . . ?
C1 C2 C3 117.8(7) . . ?
C15 C2 C3 120.6(7) . . ?
C6 C5 C4 120.7(7) . . ?
C6 C5 C24 120.2(8) . . ?
C4 C5 C24 118.7(7) . . ?
C48 C47 C46 108.7(11) . . ?
C48 C47 C50 123.3(14) . . ?
C46 C47 C50 126.9(13) . . ?
C24 C25 C26 177.9(10) . . ?
C35 C40 C39 122.6(9) . . ?
C35 C40 H00P 118.7 . . ?
C39 C40 H00P 118.7 . . ?
C42 C43 C44 178.3(10) . . ?
C17 C18 C19 119.4(9) . . ?
C17 C18 H00R 120.3 . . ?
C19 C18 H00R 120.3 . . ?
C37 C38 C39 117.4(8) . . ?
C37 C38 C41 122.9(11) . . ?
C39 C38 C41 119.2(11) . . ?
C34 C33 C9 177.9(9) . . ?
C37 C36 C35 121.0(9) . . ?
C37 C36 H00U 119.5 . . ?
C35 C36 H00U 119.5 . . ?
C21 C22 C17 117.6(9) . . ?
C21 C22 H00V 121.2 . . ?
C17 C22 H00V 121.2 . . ?
C43 C42 C12 177.0(11) . . ?
C9 C10 C11 123.0(7) . . ?
C9 C10 C1 118.5(7) . . ?
C11 C10 C1 118.5(7) . . ?
C40 C35 C36 116.8(7) . . ?
C40 C35 C34 122.0(8) . . ?
C36 C35 C34 121.2(8) . . ?
C20 C23 H00A 109.4 . . ?
C20 C23 H2 109.5 . . ?
H00A C23 H2 109.5 . . ?
C20 C23 H00E 109.5 . . ?
H00A C23 H00E 109.5 . . ?
H2 C23 H00E 109.5 . . ?
C44 C49 C48 118.1(12) . . ?
C44 C49 H010 120.9 . . ?
C48 C49 H010 121.0 . . ?
C38 C37 C36 122.1(9) . . ?
C38 C37 H011 118.9 . . ?
C36 C37 H011 118.9 . . ?
C47 C50 H01A 109.5 . . ?
C47 C50 H01B 109.3 . . ?
H01A C50 H01B 109.5 . . ?
C47 C50 H01C 109.6 . . ?
H01A C50 H01C 109.5 . . ?
H01B C50 H01C 109.5 . . ?
C13 C14 C1 124.5(7) . . ?
C13 C14 H013 117.8 . . ?
C1 C14 H013 117.7 . . ?
C26 C31 C30 128.1(16) . . ?
C26 C31 H014 116.0 . . ?
C30 C31 H014 115.9 . . ?
C38 C41 H01D 109.4 . . ?
C38 C41 H01E 109.5 . . ?
H01D C41 H01E 109.5 . . ?
C38 C41 H01F 109.6 . . ?
H01D C41 H01F 109.5 . . ?
H01E C41 H01F 109.5 . . ?
C47 C48 C49 128.7(15) . . ?
C47 C48 H016 115.6 . . ?
C49 C48 H016 115.7 . . ?
C40 C39 C38 118.9(9) . . ?
C40 C39 H017 120.5 . . ?
C38 C39 H017 120.5 . . ?
C28 C29 C30 112.9(13) . . ?
C28 C29 C32 124.2(13) . . ?
C30 C29 C32 120.0(13) . . ?
C29 C28 C27 123.4(13) . . ?
C29 C28 H019 118.3 . . ?
C27 C28 H019 118.3 . . ?
C26 C27 C28 124.3(11) . . ?
C26 C27 H01G 117.8 . . ?
C28 C27 H01G 117.9 . . ?
C29 C32 H4 109.5 . . ?
C29 C32 H01I 109.4 . . ?
H4 C32 H01I 109.5 . . ?
C29 C32 H01J 109.5 . . ?
H4 C32 H01J 109.5 . . ?
H01I C32 H01J 109.5 . . ?
C47 C46 C45 127.4(13) . . ?
C47 C46 H01K 116.3 . . ?
C45 C46 H01K 116.3 . . ?
C44 C45 C46 121.2(15) . . ?
C44 C45 H01L 119.4 . . ?
C46 C45 H01L 119.4 . . ?
C29 C30 C31 117.6(13) . . ?
C29 C30 H3 121.3 . . ?
C31 C30 H3 121.2 . . ?

loop_
_geom_bond_atom_site_label_1
_geom_bond_atom_site_label_2
_geom_bond_distance
_geom_bond_site_symmetry_2
_geom_bond_publ_flag
C3 C8 1.415(9) . ?
C3 C2 1.425(10) . ?
C3 C4 1.439(10) . ?
C17 C18 1.377(11) . ?
C17 C16 1.402(11) . ?
C17 C22 1.420(11) . ?
C7 C8 1.385(11) . ?
C7 C6 1.396(11) . ?
C7 H003 0.9300 . ?
C9 C10 1.402(11) . ?
C9 C8 1.433(10) . ?
C9 C33 1.447(11) . ?
C11 C12 1.355(11) . ?
C11 C10 1.421(10) . ?
C11 H005 0.9300 . ?
C15 C16 1.205(10) . ?
C15 C2 1.414(10) . ?
C12 C42 1.392(12) . ?
C12 C13 1.463(10) . ?
C21 C20 1.347(15) . ?
C21 C22 1.398(13) . ?
C21 H009 0.9300 . ?
C24 C25 1.164(10) . ?
C24 C5 1.467(10) . ?
C6 C5 1.367(11) . ?
C6 H00C 0.9300 . ?
C19 C20 1.378(14) . ?
C19 C18 1.400(12) . ?
C19 H00D 0.9300 . ?
C20 C23 1.504(12) . ?
C13 C14 1.309(11) . ?
C13 H00F 0.9300 . ?
C1 C2 1.394(10) . ?
C1 C10 1.433(10) . ?
C1 C14 1.475(11) . ?
C26 C31 1.212(16) . ?
C26 C27 1.259(13) . ?
C26 C25 1.430(12) . ?
C4 C5 1.371(12) . ?
C4 H00I 0.9300 . ?
C44 C45 1.282(15) . ?
C44 C49 1.287(13) . ?
C44 C43 1.451(12) . ?
C34 C33 1.166(10) . ?
C34 C35 1.460(11) . ?
C47 C48 1.232(18) . ?
C47 C46 1.237(17) . ?
C47 C50 1.542(13) . ?
C40 C35 1.335(11) . ?
C40 C39 1.379(12) . ?
C40 H00P 0.9300 . ?
C43 C42 1.235(11) . ?
C18 H00R 0.9300 . ?
C38 C37 1.343(14) . ?
C38 C39 1.387(14) . ?
C38 C41 1.521(12) . ?
C36 C37 1.355(12) . ?
C36 C35 1.380(12) . ?
C36 H00U 0.9300 . ?
C22 H00V 0.9300 . ?
C23 H00A 0.9600 . ?
C23 H2 0.9600 . ?
C23 H00E 0.9600 . ?
C49 C48 1.389(16) . ?
C49 H010 0.9300 . ?
C37 H011 0.9300 . ?
C50 H01A 0.9600 . ?
C50 H01B 0.9600 . ?
C50 H01C 0.9600 . ?
C14 H013 0.9300 . ?
C31 C30 1.435(16) . ?
C31 H014 0.9300 . ?
C41 H01D 0.9600 . ?
C41 H01E 0.9600 . ?
C41 H01F 0.9600 . ?
C48 H016 0.9300 . ?
C39 H017 0.9300 . ?
C29 C28 1.216(16) . ?
C29 C30 1.316(17) . ?
C29 C32 1.534(13) . ?
C28 C27 1.419(16) . ?
C28 H019 0.9300 . ?
C27 H01G 0.9300 . ?
C32 H4 0.9600 . ?
C32 H01I 0.9600 . ?
C32 H01J 0.9600 . ?
C46 C45 1.348(18) . ?
C46 H01K 0.9300 . ?
C45 H01L 0.9300 . ?
C30 H3 0.9300 . ?
